data_1513894
loop_
_publ_author_name
'Zhu, Bo-Lin'
'Hao, Xiao-Ting'
'Shi, Wei'

_publ_section_title
;
 Structures and reactivity of doubly-bridged dicyclopentadienyl dinuclear
 iron complexes
;
_journal_name_full 'Inorganica Chimica Acta'
_journal_page_first 21
_journal_page_last 26
_journal_paper_doi 10.1016/j.ica.2014.01.027
_journal_volume 414
_journal_year 2014
_chemical_formula_sum 'C18 H18 Fe2 O4 Si2'
_chemical_formula_weight 466.20
_chemical_name_systematic
; 
 ? 
;
_space_group_IT_number 15
_symmetry_cell_setting monoclinic
_symmetry_space_group_name_Hall '-C 2yc'
_symmetry_space_group_name_H-M 'C 1 2/c 1'
_atom_sites_solution_hydrogens geom
_atom_sites_solution_primary direct
_atom_sites_solution_secondary difmap
_audit_creation_method SHELXL-97
_cell_angle_alpha 90.00
_cell_angle_beta 117.638(2)
_cell_angle_gamma 90.00
_cell_formula_units_Z 4
_cell_length_a 14.927(3)
_cell_length_b 9.3697(18)
_cell_length_c 15.002(4)
_cell_measurement_reflns_used 2795
_cell_measurement_temperature 173(2)
_cell_measurement_theta_max 28.29
_cell_measurement_theta_min 2.66
_cell_volume 1858.8(7)
_computing_cell_refinement 'Bruker SAINT'
_computing_data_collection 'Bruker APEX2'
_computing_data_reduction 'Bruker SAINT'
_computing_molecular_graphics 'Bruker SHELXTL'
_computing_publication_material 'Bruker SHELXTL'
_computing_structure_refinement 'SHELXL-97 (Sheldrick, 1997)'
_computing_structure_solution 'SHELXS-97 (Sheldrick, 1990)'
_diffrn_ambient_temperature 173(2)
_diffrn_measured_fraction_theta_full 0.999
_diffrn_measured_fraction_theta_max 0.999
_diffrn_measurement_device_type 'Bruker APEX-II CCD'
_diffrn_measurement_method '\f and \w scans'
_diffrn_radiation_monochromator graphite
_diffrn_radiation_source 'fine-focus sealed tube'
_diffrn_radiation_type MoK\a
_diffrn_radiation_wavelength 0.71073
_diffrn_reflns_av_R_equivalents 0.0195
_diffrn_reflns_av_sigmaI/netI 0.0216
_diffrn_reflns_limit_h_max 8
_diffrn_reflns_limit_h_min -17
_diffrn_reflns_limit_k_max 11
_diffrn_reflns_limit_k_min -10
_diffrn_reflns_limit_l_max 17
_diffrn_reflns_limit_l_min -16
_diffrn_reflns_number 4583
_diffrn_reflns_theta_full 25.00
_diffrn_reflns_theta_max 25.00
_diffrn_reflns_theta_min 2.66
_diffrn_standards_number 0
_exptl_absorpt_coefficient_mu 1.710
_exptl_absorpt_correction_T_max 0.8082
_exptl_absorpt_correction_T_min 0.7834
_exptl_absorpt_correction_type multi-scan
_exptl_absorpt_process_details SADABS
_exptl_crystal_colour GREEN
_exptl_crystal_density_diffrn 1.666
_exptl_crystal_density_meas ?
_exptl_crystal_density_method 'not measured'
_exptl_crystal_description BLOCK
_exptl_crystal_F_000 952
_exptl_crystal_size_max 0.15
_exptl_crystal_size_mid 0.14
_exptl_crystal_size_min 0.13
_refine_diff_density_max 0.295
_refine_diff_density_min -0.265
_refine_diff_density_rms 0.059
_refine_ls_extinction_method none
_refine_ls_goodness_of_fit_ref 1.046
_refine_ls_hydrogen_treatment constr
_refine_ls_matrix_type full
_refine_ls_number_parameters 120
_refine_ls_number_reflns 1640
_refine_ls_number_restraints 0
_refine_ls_restrained_S_all 1.046
_refine_ls_R_factor_all 0.0256
_refine_ls_R_factor_gt 0.0223
_refine_ls_shift/su_max 0.000
_refine_ls_shift/su_mean 0.000
_refine_ls_structure_factor_coef Fsqd
_refine_ls_weighting_details 'calc w=1/[\s^2^(Fo^2^)+(0.0271P)^2^+2.5946P] where P=(Fo^2^+2Fc^2^)/3'
_refine_ls_weighting_scheme calc
_refine_ls_wR_factor_gt 0.0562
_refine_ls_wR_factor_ref 0.0579
_reflns_number_gt 1485
_reflns_number_total 1640
_reflns_threshold_expression >2sigma(I)
_cod_data_source_file N120702B.cif
_cod_data_source_block n120702b
_cod_depositor_comments
;
The following automatic conversions were performed:

'_symmetry_cell_setting' value 'Monoclinic' changed to 'monoclinic'
according to the built-in table from CIF Core dictionary named
'cif_core.dic' version 2.4.1 from
2010-06-29.

'_exptl_absorpt_correction_type' value 'MULTI-SCAN'
changed to 'multi-scan' according to the built-in table from CIF Core
dictionary named 'cif_core.dic' version 2.4.1 from 2010-06-29.

Automatic conversion script
Id: cif_fix_values 2281 2013-09-26 08:29:07Z andrius 

The following automatic conversions were performed:

'_exptl_crystal_density_meas' value 'NONE' was changed to '?' - the
value is perceived as not measured.

Automatic conversion script
Id: cif_fix_values 3008 2015-01-20 13:52:24Z robertas 
;
_cod_original_cell_volume 1858.7(7)
_cod_original_sg_symbol_H-M C2/c
_cod_database_code 1513894

loop_
_symmetry_equiv_pos_as_xyz
'x, y, z'
'-x, y, -z+1/2'
'x+1/2, y+1/2, z'
'-x+1/2, y+1/2, -z+1/2'
'-x, -y, -z'
'x, -y, z-1/2'
'-x+1/2, -y+1/2, -z'
'x+1/2, -y+1/2, z-1/2'

loop_
_atom_site_label
_atom_site_type_symbol
_atom_site_fract_x
_atom_site_fract_y
_atom_site_fract_z
_atom_site_U_iso_or_equiv
_atom_site_adp_type
_atom_site_occupancy
_atom_site_symmetry_multiplicity
_atom_site_calc_flag
_atom_site_refinement_flags
Fe1 Fe 0.008082(19) 0.74530(3) 0.33645(2) 0.01372(11) Uani 1 1 d .
Si1 Si 0.13203(4) 1.03085(6) 0.30280(4) 0.01527(14) Uani 1 1 d .
O1 O 0.18600(10) 0.64166(15) 0.32113(11) 0.0221(3) Uani 1 1 d .
O2 O 0.02090(11) 0.45318(15) 0.40540(11) 0.0242(3) Uani 1 1 d .
C1 C 0.06167(14) 0.9603(2) 0.36990(14) 0.0148(4) Uani 1 1 d .
C2 C 0.10057(15) 0.8802(2) 0.45988(15) 0.0174(4) Uani 1 1 d .
H2 H 0.1738 0.8647 0.5071 0.021 Uiso 1 1 calc R
C3 C 0.01816(15) 0.8253(2) 0.47230(15) 0.0195(4) Uani 1 1 d .
H3 H 0.0236 0.7668 0.5303 0.023 Uiso 1 1 calc R
C4 C -0.07286(15) 0.8757(2) 0.39129(15) 0.0187(4) Uani 1 1 d .
H4 H -0.1426 0.8567 0.3819 0.022 Uiso 1 1 calc R
C5 C -0.04857(14) 0.9572(2) 0.32591(14) 0.0151(4) Uani 1 1 d .
C6 C 0.13863(17) 1.2292(2) 0.30044(18) 0.0254(5) Uani 1 1 d .
H6A H 0.1678 1.2660 0.3694 0.038 Uiso 1 1 calc R
H6B H 0.0704 1.2681 0.2611 0.038 Uiso 1 1 calc R
H6C H 0.1811 1.2577 0.2696 0.038 Uiso 1 1 calc R
C7 C 0.26489(14) 0.9672(2) 0.36183(16) 0.0225(5) Uani 1 1 d .
H7A H 0.2952 0.9903 0.3180 0.034 Uiso 1 1 calc R
H7B H 0.2663 0.8636 0.3715 0.034 Uiso 1 1 calc R
H7C H 0.3033 1.0141 0.4271 0.034 Uiso 1 1 calc R
C8 C 0.10379(15) 0.6888(2) 0.28980(15) 0.0169(4) Uani 1 1 d .
C9 C 0.01514(14) 0.5688(2) 0.37795(15) 0.0180(4) Uani 1 1 d .

loop_
_atom_site_aniso_label
_atom_site_aniso_U_11
_atom_site_aniso_U_22
_atom_site_aniso_U_33
_atom_site_aniso_U_23
_atom_site_aniso_U_13
_atom_site_aniso_U_12
Fe1 0.01472(17) 0.01343(17) 0.01345(17) -0.00027(11) 0.00691(13) -0.00116(10)
Si1 0.0116(3) 0.0152(3) 0.0187(3) 0.0010(2) 0.0067(2) -0.0010(2)
O1 0.0159(7) 0.0241(8) 0.0234(8) 0.0012(6) 0.0067(6) 0.0054(6)
O2 0.0313(8) 0.0165(8) 0.0250(8) 0.0024(6) 0.0132(7) -0.0016(6)
C1 0.0144(9) 0.0113(10) 0.0176(10) -0.0036(8) 0.0066(8) -0.0020(7)
C2 0.0205(10) 0.0157(10) 0.0145(9) -0.0035(8) 0.0068(8) -0.0016(8)
C3 0.0292(11) 0.0169(10) 0.0151(10) -0.0039(8) 0.0127(9) -0.0035(9)
C4 0.0211(10) 0.0192(10) 0.0208(10) -0.0053(9) 0.0139(8) -0.0026(8)
C5 0.0156(10) 0.0134(10) 0.0179(10) -0.0039(8) 0.0091(8) -0.0009(8)
C6 0.0223(11) 0.0173(11) 0.0370(13) 0.0000(9) 0.0141(10) -0.0042(8)
C7 0.0135(10) 0.0239(11) 0.0279(11) 0.0021(9) 0.0078(9) -0.0004(8)
C8 0.0196(10) 0.0135(10) 0.0174(10) -0.0007(8) 0.0083(8) -0.0033(8)
C9 0.0158(10) 0.0222(12) 0.0154(10) -0.0038(9) 0.0068(8) -0.0026(8)

loop_
_atom_type_symbol
_atom_type_description
_atom_type_scat_dispersion_real
_atom_type_scat_dispersion_imag
_atom_type_scat_source
C C 0.0033 0.0016 'International Tables Vol C Tables 4.2.6.8 and 6.1.1.4'
H H 0.0000 0.0000 'International Tables Vol C Tables 4.2.6.8 and 6.1.1.4'
O O 0.0106 0.0060 'International Tables Vol C Tables 4.2.6.8 and 6.1.1.4'
Si Si 0.0817 0.0704 'International Tables Vol C Tables 4.2.6.8 and 6.1.1.4'
Fe Fe 0.3463 0.8444 'International Tables Vol C Tables 4.2.6.8 and 6.1.1.4'

loop_
_geom_angle_atom_site_label_1
_geom_angle_atom_site_label_2
_geom_angle_atom_site_label_3
_geom_angle
_geom_angle_site_symmetry_1
_geom_angle_site_symmetry_3
C9 Fe1 C8 88.40(9) . 2
C9 Fe1 C8 86.43(9) . .
C8 Fe1 C8 91.03(9) 2 .
C9 Fe1 C3 91.52(9) . .
C8 Fe1 C3 133.40(8) 2 .
C8 Fe1 C3 135.49(8) . .
C9 Fe1 C4 110.79(8) . .
C8 Fe1 C4 98.54(8) 2 .
C8 Fe1 C4 160.38(8) . .
C3 Fe1 C4 39.07(8) . .
C9 Fe1 C5 149.33(8) . .
C8 Fe1 C5 92.84(8) 2 .
C8 Fe1 C5 124.16(8) . .
C3 Fe1 C5 65.76(8) . .
C4 Fe1 C5 38.75(7) . .
C9 Fe1 C2 110.01(8) . .
C8 Fe1 C2 158.53(8) 2 .
C8 Fe1 C2 100.76(8) . .
C3 Fe1 C2 39.15(8) . .
C4 Fe1 C2 65.20(8) . .
C5 Fe1 C2 65.69(7) . .
C9 Fe1 C1 148.29(8) . .
C8 Fe1 C1 123.20(8) 2 .
C8 Fe1 C1 94.81(8) . .
C3 Fe1 C1 65.64(8) . .
C4 Fe1 C1 65.62(7) . .
C5 Fe1 C1 39.99(7) . .
C2 Fe1 C1 38.59(7) . .
C9 Fe1 Fe1 109.31(6) . 2
C8 Fe1 Fe1 49.91(6) 2 2
C8 Fe1 Fe1 49.76(6) . 2
C3 Fe1 Fe1 159.16(6) . 2
C4 Fe1 Fe1 127.07(6) . 2
C5 Fe1 Fe1 94.54(5) . 2
C2 Fe1 Fe1 127.90(6) . 2
C1 Fe1 Fe1 95.12(5) . 2
C7 Si1 C6 106.00(10) . .
C7 Si1 C5 115.14(9) . 2
C6 Si1 C5 111.29(10) . 2
C7 Si1 C1 111.74(9) . .
C6 Si1 C1 114.12(10) . .
C5 Si1 C1 98.77(9) 2 .
C2 C1 C5 107.35(16) . .
C2 C1 Si1 127.90(14) . .
C5 C1 Si1 123.85(14) . .
C2 C1 Fe1 70.54(11) . .
C5 C1 Fe1 69.82(10) . .
Si1 C1 Fe1 116.51(9) . .
C1 C2 C3 108.66(17) . .
C1 C2 Fe1 70.87(11) . .
C3 C2 Fe1 69.47(11) . .
C1 C2 H2 125.7 . .
C3 C2 H2 125.7 . .
Fe1 C2 H2 125.7 . .
C4 C3 C2 108.06(18) . .
C4 C3 Fe1 71.35(11) . .
C2 C3 Fe1 71.37(11) . .
C4 C3 H3 125.9 . .
C2 C3 H3 125.9 . .
Fe1 C3 H3 125.9 . .
C5 C4 C3 108.75(17) . .
C5 C4 Fe1 70.67(11) . .
C3 C4 Fe1 69.58(11) . .
C5 C4 H4 125.6 . .
C3 C4 H4 125.6 . .
Fe1 C4 H4 125.6 . .
C4 C5 C1 107.13(17) . .
C4 C5 Si1 130.50(15) . 2
C1 C5 Si1 121.85(14) . 2
C4 C5 Fe1 70.58(11) . .
C1 C5 Fe1 70.19(10) . .
Si1 C5 Fe1 117.97(9) 2 .
Si1 C6 H6A 109.5 . .
Si1 C6 H6B 109.5 . .
H6A C6 H6B 109.5 . .
Si1 C6 H6C 109.5 . .
H6A C6 H6C 109.5 . .
H6B C6 H6C 109.5 . .
Si1 C7 H7A 109.5 . .
Si1 C7 H7B 109.5 . .
H7A C7 H7B 109.5 . .
Si1 C7 H7C 109.5 . .
H7A C7 H7C 109.5 . .
H7B C7 H7C 109.5 . .
O1 C8 Fe1 139.63(16) . 2
O1 C8 Fe1 140.02(16) . .
Fe1 C8 Fe1 80.32(8) 2 .
O2 C9 Fe1 179.22(17) . .

loop_
_geom_bond_atom_site_label_1
_geom_bond_atom_site_label_2
_geom_bond_distance
_geom_bond_site_symmetry_2
Fe1 C9 1.753(2) .
Fe1 C8 1.929(2) 2
Fe1 C8 1.933(2) .
Fe1 C3 2.110(2) .
Fe1 C4 2.134(2) .
Fe1 C5 2.135(2) .
Fe1 C2 2.1354(19) .
Fe1 C1 2.1398(19) .
Fe1 Fe1 2.4910(9) 2
Si1 C7 1.856(2) .
Si1 C6 1.862(2) .
Si1 C5 1.878(2) 2
Si1 C1 1.880(2) .
O1 C8 1.178(2) .
O2 C9 1.148(2) .
C1 C2 1.413(3) .
C1 C5 1.462(3) .
C2 C3 1.423(3) .
C2 H2 1.0000 .
C3 C4 1.419(3) .
C3 H3 1.0000 .
C4 C5 1.416(3) .
C4 H4 1.0000 .
C5 Si1 1.878(2) 2
C6 H6A 0.9800 .
C6 H6B 0.9800 .
C6 H6C 0.9800 .
C7 H7A 0.9800 .
C7 H7B 0.9800 .
C7 H7C 0.9800 .
C8 Fe1 1.929(2) 2

loop_
_geom_torsion_atom_site_label_1
_geom_torsion_atom_site_label_2
_geom_torsion_atom_site_label_3
_geom_torsion_atom_site_label_4
_geom_torsion
_geom_torsion_site_symmetry_1
_geom_torsion_site_symmetry_4
C7 Si1 C1 C2 6.0(2) . .
C6 Si1 C1 C2 -114.24(18) . .
C5 Si1 C1 C2 127.62(18) 2 .
C7 Si1 C1 C5 -161.76(15) . .
C6 Si1 C1 C5 78.00(18) . .
C5 Si1 C1 C5 -40.14(15) 2 .
C7 Si1 C1 Fe1 -79.21(12) . .
C6 Si1 C1 Fe1 160.55(10) . .
C5 Si1 C1 Fe1 42.42(11) 2 .
C9 Fe1 C1 C2 -10.2(2) . .
C8 Fe1 C1 C2 164.36(12) 2 .
C8 Fe1 C1 C2 -101.24(12) . .
C3 Fe1 C1 C2 37.13(12) . .
C4 Fe1 C1 C2 80.20(12) . .
C5 Fe1 C1 C2 117.83(16) . .
Fe1 Fe1 C1 C2 -151.20(11) 2 .
C9 Fe1 C1 C5 -128.08(16) . .
C8 Fe1 C1 C5 46.53(14) 2 .
C8 Fe1 C1 C5 140.93(12) . .
C3 Fe1 C1 C5 -80.70(12) . .
C4 Fe1 C1 C5 -37.63(11) . .
C2 Fe1 C1 C5 -117.83(16) . .
Fe1 Fe1 C1 C5 90.97(10) 2 .
C9 Fe1 C1 Si1 113.25(16) . .
C8 Fe1 C1 Si1 -72.15(13) 2 .
C8 Fe1 C1 Si1 22.25(11) . .
C3 Fe1 C1 Si1 160.62(13) . .
C4 Fe1 C1 Si1 -156.31(13) . .
C5 Fe1 C1 Si1 -118.68(15) . .
C2 Fe1 C1 Si1 123.49(16) . .
Fe1 Fe1 C1 Si1 -27.71(10) 2 .
C5 C1 C2 C3 1.0(2) . .
Si1 C1 C2 C3 -168.36(15) . .
Fe1 C1 C2 C3 -59.41(14) . .
C5 C1 C2 Fe1 60.42(13) . .
Si1 C1 C2 Fe1 -108.95(16) . .
C9 Fe1 C2 C1 174.29(11) . .
C8 Fe1 C2 C1 -38.1(3) 2 .
C8 Fe1 C2 C1 84.19(12) . .
C3 Fe1 C2 C1 -119.44(17) . .
C4 Fe1 C2 C1 -81.36(12) . .
C5 Fe1 C2 C1 -38.58(11) . .
Fe1 Fe1 C2 C1 37.45(13) 2 .
C9 Fe1 C2 C3 -66.27(14) . .
C8 Fe1 C2 C3 81.4(2) 2 .
C8 Fe1 C2 C3 -156.37(12) . .
C4 Fe1 C2 C3 38.08(12) . .
C5 Fe1 C2 C3 80.86(13) . .
C1 Fe1 C2 C3 119.44(17) . .
Fe1 Fe1 C2 C3 156.89(10) 2 .
C1 C2 C3 C4 -2.0(2) . .
Fe1 C2 C3 C4 -62.30(14) . .
C1 C2 C3 Fe1 60.27(14) . .
C9 Fe1 C3 C4 -122.05(13) . .
C8 Fe1 C3 C4 -32.81(17) 2 .
C8 Fe1 C3 C4 151.50(12) . .
C5 Fe1 C3 C4 36.65(11) . .
C2 Fe1 C3 C4 117.33(17) . .
C1 Fe1 C3 C4 80.72(12) . .
Fe1 Fe1 C3 C4 56.8(2) 2 .
C9 Fe1 C3 C2 120.63(13) . .
C8 Fe1 C3 C2 -150.13(12) 2 .
C8 Fe1 C3 C2 34.17(17) . .
C4 Fe1 C3 C2 -117.33(17) . .
C5 Fe1 C3 C2 -80.68(12) . .
C1 Fe1 C3 C2 -36.61(11) . .
Fe1 Fe1 C3 C2 -60.5(2) 2 .
C2 C3 C4 C5 2.3(2) . .
Fe1 C3 C4 C5 -60.04(14) . .
C2 C3 C4 Fe1 62.32(14) . .
C9 Fe1 C4 C5 -175.39(11) . .
C8 Fe1 C4 C5 -83.85(12) 2 .
C8 Fe1 C4 C5 34.6(3) . .
C3 Fe1 C4 C5 119.61(17) . .
C2 Fe1 C4 C5 81.44(12) . .
C1 Fe1 C4 C5 38.82(11) . .
Fe1 Fe1 C4 C5 -38.49(13) 2 .
C9 Fe1 C4 C3 65.00(14) . .
C8 Fe1 C4 C3 156.54(12) 2 .
C8 Fe1 C4 C3 -85.1(3) . .
C5 Fe1 C4 C3 -119.61(17) . .
C2 Fe1 C4 C3 -38.17(12) . .
C1 Fe1 C4 C3 -80.79(12) . .
Fe1 Fe1 C4 C3 -158.10(10) 2 .
C3 C4 C5 C1 -1.6(2) . .
Fe1 C4 C5 C1 -61.00(13) . .
C3 C4 C5 Si1 170.03(15) . 2
Fe1 C4 C5 Si1 110.67(17) . 2
C3 C4 C5 Fe1 59.37(14) . .
C2 C1 C5 C4 0.4(2) . .
Si1 C1 C5 C4 170.29(14) . .
Fe1 C1 C5 C4 61.26(13) . .
C2 C1 C5 Si1 -172.16(14) . 2
Si1 C1 C5 Si1 -2.3(2) . 2
Fe1 C1 C5 Si1 -111.29(13) . 2
C2 C1 C5 Fe1 -60.87(13) . .
Si1 C1 C5 Fe1 109.03(14) . .
C9 Fe1 C5 C4 8.5(2) . .
C8 Fe1 C5 C4 100.12(12) 2 .
C8 Fe1 C5 C4 -166.69(11) . .
C3 Fe1 C5 C4 -36.94(12) . .
C2 Fe1 C5 C4 -80.07(12) . .
C1 Fe1 C5 C4 -117.32(16) . .
Fe1 Fe1 C5 C4 150.12(11) 2 .
C9 Fe1 C5 C1 125.79(16) . .
C8 Fe1 C5 C1 -142.56(12) 2 .
C8 Fe1 C5 C1 -49.37(14) . .
C3 Fe1 C5 C1 80.38(12) . .
C4 Fe1 C5 C1 117.32(16) . .
C2 Fe1 C5 C1 37.25(11) . .
Fe1 Fe1 C5 C1 -92.56(10) 2 .
C9 Fe1 C5 Si1 -117.86(16) . 2
C8 Fe1 C5 Si1 -26.21(11) 2 2
C8 Fe1 C5 Si1 66.97(13) . 2
C3 Fe1 C5 Si1 -163.27(13) . 2
C4 Fe1 C5 Si1 -126.33(16) . 2
C2 Fe1 C5 Si1 153.60(13) . 2
C1 Fe1 C5 Si1 116.35(15) . 2
Fe1 Fe1 C5 Si1 23.79(10) 2 2
C9 Fe1 C8 O1 -59.2(2) . .
C8 Fe1 C8 O1 -147.6(2) 2 .
C3 Fe1 C8 O1 29.3(3) . .
C4 Fe1 C8 O1 92.9(3) . .
C5 Fe1 C8 O1 118.3(2) . .
C2 Fe1 C8 O1 50.5(3) . .
C1 Fe1 C8 O1 89.0(2) . .
Fe1 Fe1 C8 O1 -178.4(3) 2 .
C9 Fe1 C8 Fe1 119.13(8) . 2
C8 Fe1 C8 Fe1 30.80(11) 2 2
C3 Fe1 C8 Fe1 -152.33(9) . 2
C4 Fe1 C8 Fe1 -88.7(2) . 2
C5 Fe1 C8 Fe1 -63.34(10) . 2
C2 Fe1 C8 Fe1 -131.16(7) . 2
C1 Fe1 C8 Fe1 -92.64(7) . 2
C8 Fe1 C9 O2 126(13) 2 .
C8 Fe1 C9 O2 35(13) . .
C3 Fe1 C9 O2 -100(13) . .
C4 Fe1 C9 O2 -135(13) . .
C5 Fe1 C9 O2 -141(13) . .
C2 Fe1 C9 O2 -65(13) . .
C1 Fe1 C9 O2 -58(13) . .
Fe1 Fe1 C9 O2 80(13) 2 .
